data_4075115
loop_
_publ_author_name
'Lei, Peng'
'McGrath, Thomas D.'
'Stone, F. Gordon A.'

_publ_section_title
;
 Oxidation of the Bis-molybdenum(0) Trianion
 [1,3,6-{Mo(CO)3}-3,6-(\m-H)2-1,1,1-(CO)3-2-Ph-closo-1,2-MoCB9H7]3-:&#x00A0;
 Metal and Boron Vertex Substitution and Cluster Expansion&#x00A7;
;
_journal_issue 8
_journal_name_full Organometallics
_journal_page_first 2011
_journal_paper_doi 10.1021/om0600543
_journal_volume 25
_journal_year 2006
_chemical_formula_moiety 'C36 H30 N P2, C23 H24 B9 Mo2 O4 S2, C H2 Cl2'
_chemical_formula_sum 'C60 H56 B9 Cl2 Mo2 N O4 P2 S2'
_chemical_formula_weight 1341.19
_chemical_name_systematic
; 
 ? 
;
_space_group_IT_number 2
_symmetry_cell_setting triclinic
_symmetry_space_group_name_Hall '-P 1'
_symmetry_space_group_name_H-M 'P -1'
_atom_sites_solution_hydrogens geom
_atom_sites_solution_primary direct
_atom_sites_solution_secondary difmap
_audit_creation_method SHELXL-97
_cell_angle_alpha 98.622(9)
_cell_angle_beta 96.983(9)
_cell_angle_gamma 99.202(9)
_cell_formula_units_Z 2
_cell_length_a 10.724(2)
_cell_length_b 15.387(3)
_cell_length_c 19.162(4)
_cell_measurement_reflns_used 9164
_cell_measurement_temperature 110(2)
_cell_measurement_theta_max 30.541
_cell_measurement_theta_min 2.577
_cell_volume 3051.5(11)
_computing_cell_refinement 'Bruker APEX2 (Bruker, 2003)'
_computing_data_collection 'Bruker APEX2 (Bruker, 2003)'
_computing_data_reduction 'Bruker APEX2 (Bruker, 2003)'
_computing_molecular_graphics 'Bruker SHELXTL (Bruker, 2001)'
_computing_publication_material 'Bruker SHELXTL (Bruker, 2001)'
_computing_structure_refinement 'Bruker SHELXTL (Bruker, 2001)'
_computing_structure_solution 'Bruker SHELXTL (Bruker, 2001)'
_diffrn_ambient_temperature 110(2)
_diffrn_measured_fraction_theta_full 0.994
_diffrn_measured_fraction_theta_max 0.853
_diffrn_measurement_device_type 'Bruker-Nonius X8 APEX CCD area detector'
_diffrn_measurement_method 'phi and omega scans'
_diffrn_radiation_monochromator graphite
_diffrn_radiation_source 'fine-focus sealed tube'
_diffrn_radiation_type MoK\a
_diffrn_radiation_wavelength 0.71073
_diffrn_reflns_av_R_equivalents 0.0286
_diffrn_reflns_av_sigmaI/netI 0.0248
_diffrn_reflns_limit_h_max 14
_diffrn_reflns_limit_h_min -14
_diffrn_reflns_limit_k_max 21
_diffrn_reflns_limit_k_min -22
_diffrn_reflns_limit_l_max 26
_diffrn_reflns_limit_l_min -27
_diffrn_reflns_number 67189
_diffrn_reflns_theta_full 27.00
_diffrn_reflns_theta_max 31.50
_diffrn_reflns_theta_min 1.59
_exptl_absorpt_coefficient_mu 0.667
_exptl_absorpt_correction_T_max 0.908
_exptl_absorpt_correction_T_min 0.789
_exptl_absorpt_correction_type multi-scan
_exptl_absorpt_process_details 'SADABS (Bruker, 2003)'
_exptl_crystal_colour 'dark red'
_exptl_crystal_density_diffrn 1.460
_exptl_crystal_density_method 'not measured'
_exptl_crystal_description block
_exptl_crystal_F_000 1360
_exptl_crystal_size_max 0.33
_exptl_crystal_size_mid 0.22
_exptl_crystal_size_min 0.16
_refine_diff_density_max 1.571
_refine_diff_density_min -1.440
_refine_diff_density_rms 0.081
_refine_ls_extinction_method none
_refine_ls_goodness_of_fit_ref 1.017
_refine_ls_hydrogen_treatment constr
_refine_ls_matrix_type full
_refine_ls_number_parameters 739
_refine_ls_number_reflns 17355
_refine_ls_number_restraints 0
_refine_ls_restrained_S_all 1.017
_refine_ls_R_factor_all 0.0406
_refine_ls_R_factor_gt 0.0329
_refine_ls_shift/su_max 0.004
_refine_ls_shift/su_mean 0.000
_refine_ls_structure_factor_coef Fsqd
_refine_ls_weighting_details 'calc w=1/[\s^2^(Fo^2^)+(0.0409P)^2^+3.7282P] where P=(Fo^2^+2Fc^2^)/3'
_refine_ls_weighting_scheme calc
_refine_ls_wR_factor_gt 0.0836
_refine_ls_wR_factor_ref 0.0887
_reflns_number_gt 15037
_reflns_number_total 17355
_reflns_threshold_expression >2sigma(I)
_cod_data_source_file om0600543si20060118_120142.cif
_cod_data_source_block 8
_cod_original_cell_volume 3051.3(10)
_cod_original_sg_symbol_H-M P-1
_cod_database_code 4075115

loop_
_symmetry_equiv_pos_as_xyz
'x, y, z'
'-x, -y, -z'

loop_
_atom_site_label
_atom_site_type_symbol
_atom_site_fract_x
_atom_site_fract_y
_atom_site_fract_z
_atom_site_U_iso_or_equiv
_atom_site_adp_type
_atom_site_occupancy
_atom_site_symmetry_multiplicity
_atom_site_calc_flag
_atom_site_refinement_flags
Mo1 Mo 0.895486(13) 0.765082(10) 0.671205(8) 0.01455(4) Uani 1 1 d .
C2 C 0.82308(16) 0.84943(12) 0.74282(9) 0.0166(3) Uani 1 1 d .
B3 B 1.07866(19) 0.74906(15) 0.71087(12) 0.0215(4) Uani 1 1 d .
H3 H 1.1265 0.7045 0.6753 0.026 Uiso 1 1 calc R
B4 B 0.85510(19) 0.77353(14) 0.79189(11) 0.0182(4) Uani 1 1 d .
H4 H 0.7753 0.7287 0.8087 0.022 Uiso 1 1 calc R
B5 B 0.95706(18) 0.91539(13) 0.73693(11) 0.0175(4) Uani 1 1 d .
H5 H 0.9544 0.9771 0.7127 0.021 Uiso 1 1 calc R
B6 B 1.08986(19) 0.86590(14) 0.72323(11) 0.0192(4) Uani 1 1 d .
H6 H 1.1561 0.9032 0.6925 0.023 Uiso 1 1 calc R
B7 B 0.98967(19) 0.72451(15) 0.77893(12) 0.0208(4) Uani 1 1 d .
H7 H 0.9799 0.6548 0.7906 0.025 Uiso 1 1 calc R
B8 B 0.9083(2) 0.89275(14) 0.82220(11) 0.0211(4) Uani 1 1 d .
H8 H 0.8704 0.9375 0.8630 0.025 Uiso 1 1 calc R
B9 B 1.1315(2) 0.81105(16) 0.79789(12) 0.0241(4) Uani 1 1 d .
H9 H 1.2293 0.8075 0.8242 0.029 Uiso 1 1 calc R
B10 B 1.0716(2) 0.91167(15) 0.81273(12) 0.0218(4) Uani 1 1 d .
H10 H 1.1353 0.9732 0.8446 0.026 Uiso 1 1 calc R
B11 B 1.0062(2) 0.81846(16) 0.84885(11) 0.0231(4) Uani 1 1 d .
H11 H 1.0234 0.8127 0.9067 0.028 Uiso 1 1 calc R
C01 C 0.69669(17) 0.87666(12) 0.72736(10) 0.0181(3) Uani 1 1 d .
C02 C 0.66685(18) 0.91144(13) 0.66540(11) 0.0215(4) Uani 1 1 d .
H02 H 0.7270 0.9166 0.6330 0.026 Uiso 1 1 calc R
C03 C 0.5504(2) 0.93870(15) 0.65040(13) 0.0298(4) Uani 1 1 d .
H03 H 0.5319 0.9632 0.6085 0.036 Uiso 1 1 calc R
C04 C 0.4611(2) 0.93002(16) 0.69709(14) 0.0344(5) Uani 1 1 d .
H04 H 0.3806 0.9474 0.6866 0.041 Uiso 1 1 calc R
C05 C 0.4900(2) 0.89594(15) 0.75896(13) 0.0312(5) Uani 1 1 d .
H05 H 0.4294 0.8906 0.7911 0.037 Uiso 1 1 calc R
C06 C 0.60662(19) 0.86957(13) 0.77433(11) 0.0241(4) Uani 1 1 d .
H06 H 0.6255 0.8466 0.8170 0.029 Uiso 1 1 calc R
Mo2 Mo 0.798559(14) 0.663042(10) 0.533476(8) 0.01793(4) Uani 1 1 d .
S1 S 0.90235(4) 0.82305(3) 0.56000(2) 0.01608(8) Uani 1 1 d .
C11 C 1.04994(17) 0.84547(12) 0.52588(10) 0.0180(3) Uani 1 1 d .
C12 C 1.0487(2) 0.89509(14) 0.47073(11) 0.0254(4) Uani 1 1 d .
H12A H 0.9730 0.9152 0.4543 0.030 Uiso 1 1 calc R
C13 C 1.1580(2) 0.91515(16) 0.43975(13) 0.0343(5) Uani 1 1 d .
H13A H 1.1569 0.9487 0.4020 0.041 Uiso 1 1 calc R
C14 C 1.2677(2) 0.88638(15) 0.46383(13) 0.0335(5) Uani 1 1 d .
H14A H 1.3426 0.9004 0.4428 0.040 Uiso 1 1 calc R
C15 C 1.26936(19) 0.83694(15) 0.51878(12) 0.0286(4) Uani 1 1 d .
H15A H 1.3454 0.8171 0.5351 0.034 Uiso 1 1 calc R
C16 C 1.16046(18) 0.81622(14) 0.55006(11) 0.0236(4) Uani 1 1 d .
H16A H 1.1618 0.7823 0.5876 0.028 Uiso 1 1 calc R
S2 S 0.78602(5) 0.61011(3) 0.64875(3) 0.02245(9) Uani 1 1 d .
C21 C 0.6255(2) 0.59036(14) 0.66692(10) 0.0261(4) Uani 1 1 d .
C22 C 0.5494(2) 0.65486(15) 0.67253(11) 0.0294(4) Uani 1 1 d .
H22A H 0.5831 0.7146 0.6684 0.035 Uiso 1 1 calc R
C23 C 0.4235(2) 0.63241(19) 0.68418(12) 0.0386(6) Uani 1 1 d .
H23A H 0.3712 0.6767 0.6880 0.046 Uiso 1 1 calc R
C24 C 0.3746(3) 0.5451(2) 0.69022(13) 0.0478(7) Uani 1 1 d .
H24A H 0.2883 0.5296 0.6975 0.057 Uiso 1 1 calc R
C25 C 0.4505(3) 0.4813(2) 0.68576(14) 0.0467(7) Uani 1 1 d .
H25A H 0.4170 0.4219 0.6909 0.056 Uiso 1 1 calc R
C26 C 0.5764(2) 0.50276(17) 0.67381(13) 0.0373(5) Uani 1 1 d .
H26A H 0.6285 0.4583 0.6704 0.045 Uiso 1 1 calc R
C31 C 0.80858(18) 0.68316(14) 0.43097(11) 0.0246(4) Uani 1 1 d .
O31 O 0.81391(16) 0.69498(12) 0.37400(8) 0.0334(3) Uani 1 1 d .
C32 C 0.62893(19) 0.70730(14) 0.52722(10) 0.0242(4) Uani 1 1 d .
O32 O 0.53496(15) 0.73215(13) 0.52015(9) 0.0372(4) Uani 1 1 d .
C33 C 0.9704(2) 0.61857(13) 0.53683(11) 0.0264(4) Uani 1 1 d .
O33 O 1.06362(16) 0.59314(11) 0.53755(10) 0.0373(4) Uani 1 1 d .
C34 C 0.6973(2) 0.53482(15) 0.50122(11) 0.0286(4) Uani 1 1 d .
O34 O 0.64058(19) 0.46462(11) 0.48643(10) 0.0425(4) Uani 1 1 d .
P1 P 0.38204(4) 0.24025(3) 0.83151(2) 0.01556(8) Uani 1 1 d .
N1 N 0.52419(14) 0.29441(10) 0.84686(8) 0.0166(3) Uani 1 1 d .
C41 C 0.34579(17) 0.16424(13) 0.89213(10) 0.0209(4) Uani 1 1 d .
C42 C 0.39449(19) 0.08490(14) 0.88506(11) 0.0260(4) Uani 1 1 d .
H42A H 0.4377 0.0689 0.8460 0.031 Uiso 1 1 calc R
C43 C 0.3792(2) 0.02955(16) 0.93561(13) 0.0339(5) Uani 1 1 d .
H43A H 0.4121 -0.0245 0.9310 0.041 Uiso 1 1 calc R
C44 C 0.3163(2) 0.05294(18) 0.99267(14) 0.0383(6) Uani 1 1 d .
H44A H 0.3059 0.0146 1.0269 0.046 Uiso 1 1 calc R
C45 C 0.2682(2) 0.13158(18) 1.00031(13) 0.0348(5) Uani 1 1 d .
H45A H 0.2255 0.1473 1.0397 0.042 Uiso 1 1 calc R
C46 C 0.28280(18) 0.18759(15) 0.94998(11) 0.0267(4) Uani 1 1 d .
H46A H 0.2500 0.2416 0.9550 0.032 Uiso 1 1 calc R
C51 C 0.27156(16) 0.31665(13) 0.83326(9) 0.0186(3) Uani 1 1 d .
C52 C 0.13981(18) 0.28488(15) 0.82525(11) 0.0266(4) Uani 1 1 d .
H52A H 0.1081 0.2227 0.8207 0.032 Uiso 1 1 calc R
C53 C 0.0561(2) 0.34474(18) 0.82396(12) 0.0326(5) Uani 1 1 d .
H53A H -0.0332 0.3236 0.8196 0.039 Uiso 1 1 calc R
C54 C 0.1021(2) 0.43514(17) 0.82907(11) 0.0324(5) Uani 1 1 d .
H54A H 0.0441 0.4757 0.8275 0.039 Uiso 1 1 calc R
C55 C 0.2323(2) 0.46693(15) 0.83650(11) 0.0276(4) Uani 1 1 d .
H55A H 0.2634 0.5290 0.8400 0.033 Uiso 1 1 calc R
C56 C 0.31731(18) 0.40761(13) 0.83876(10) 0.0212(4) Uani 1 1 d .
H56A H 0.4066 0.4292 0.8441 0.025 Uiso 1 1 calc R
C61 C 0.35531(18) 0.17853(12) 0.74179(10) 0.0196(3) Uani 1 1 d .
C62 C 0.2504(2) 0.10934(13) 0.71751(12) 0.0294(4) Uani 1 1 d .
H62A H 0.1951 0.0900 0.7495 0.035 Uiso 1 1 calc R
C63 C 0.2280(3) 0.06912(14) 0.64596(13) 0.0404(6) Uani 1 1 d .
H63A H 0.1569 0.0221 0.6290 0.048 Uiso 1 1 calc R
C64 C 0.3086(3) 0.09722(16) 0.59940(13) 0.0428(7) Uani 1 1 d .
H64A H 0.2919 0.0700 0.5505 0.051 Uiso 1 1 calc R
C65 C 0.4132(3) 0.16463(17) 0.62355(12) 0.0355(5) Uani 1 1 d .
H65A H 0.4691 0.1828 0.5915 0.043 Uiso 1 1 calc R
C66 C 0.4369(2) 0.20604(14) 0.69499(11) 0.0253(4) Uani 1 1 d .
H66A H 0.5084 0.2528 0.7116 0.030 Uiso 1 1 calc R
P2 P 0.63655(4) 0.31448(3) 0.91224(2) 0.01276(8) Uani 1 1 d .
C71 C 0.58346(16) 0.32015(11) 0.99808(9) 0.0151(3) Uani 1 1 d .
C72 C 0.61251(18) 0.26666(14) 1.04799(11) 0.0230(4) Uani 1 1 d .
H72A H 0.6663 0.2242 1.0386 0.028 Uiso 1 1 calc R
C73 C 0.5622(2) 0.27575(16) 1.11204(11) 0.0287(4) Uani 1 1 d .
H73A H 0.5832 0.2401 1.1466 0.034 Uiso 1 1 calc R
C74 C 0.48221(19) 0.33618(15) 1.12549(11) 0.0255(4) Uani 1 1 d .
H74A H 0.4472 0.3414 1.1688 0.031 Uiso 1 1 calc R
C75 C 0.45295(18) 0.38939(13) 1.07558(10) 0.0217(4) Uani 1 1 d .
H75A H 0.3979 0.4310 1.0848 0.026 Uiso 1 1 calc R
C76 C 0.50373(17) 0.38205(12) 1.01242(10) 0.0181(3) Uani 1 1 d .
H76A H 0.4844 0.4192 0.9787 0.022 Uiso 1 1 calc R
C81 C 0.72858(15) 0.42284(11) 0.91164(9) 0.0138(3) Uani 1 1 d .
C82 C 0.73357(16) 0.45285(11) 0.84647(9) 0.0159(3) Uani 1 1 d .
H82A H 0.6881 0.4166 0.8036 0.019 Uiso 1 1 calc R
C83 C 0.80506(17) 0.53568(12) 0.84468(10) 0.0185(3) Uani 1 1 d .
H83A H 0.8085 0.5563 0.8005 0.022 Uiso 1 1 calc R
C84 C 0.87211(17) 0.58882(12) 0.90777(10) 0.0203(3) Uani 1 1 d .
H84A H 0.9207 0.6457 0.9064 0.024 Uiso 1 1 calc R
C85 C 0.86813(18) 0.55905(12) 0.97260(10) 0.0208(3) Uani 1 1 d .
H85A H 0.9141 0.5953 1.0154 0.025 Uiso 1 1 calc R
C86 C 0.79639(17) 0.47582(12) 0.97463(9) 0.0179(3) Uani 1 1 d .
H86A H 0.7936 0.4551 1.0188 0.021 Uiso 1 1 calc R
C91 C 0.74325(16) 0.23667(11) 0.90301(9) 0.0156(3) Uani 1 1 d .
C92 C 0.72168(18) 0.17049(12) 0.84228(11) 0.0232(4) Uani 1 1 d .
H92A H 0.6475 0.1641 0.8080 0.028 Uiso 1 1 calc R
C93 C 0.8094(2) 0.11384(14) 0.83225(13) 0.0304(5) Uani 1 1 d .
H93A H 0.7950 0.0685 0.7912 0.037 Uiso 1 1 calc R
C94 C 0.9177(2) 0.12369(13) 0.88226(13) 0.0283(4) Uani 1 1 d .
H94A H 0.9777 0.0853 0.8750 0.034 Uiso 1 1 calc R
C95 C 0.93928(18) 0.18923(14) 0.94285(11) 0.0237(4) Uani 1 1 d .
H95A H 1.0135 0.1951 0.9771 0.028 Uiso 1 1 calc R
C96 C 0.85275(17) 0.24595(13) 0.95344(10) 0.0195(3) Uani 1 1 d .
H96A H 0.8676 0.2910 0.9948 0.023 Uiso 1 1 calc R
C1S C 0.8994(3) 0.3098(3) 0.6458(2) 0.0716(11) Uani 1 1 d .
H1S H 0.8826 0.2804 0.5951 0.086 Uiso 1 1 calc R
H2S H 0.9705 0.2863 0.6700 0.086 Uiso 1 1 calc R
Cl1S Cl 0.94611(15) 0.42786(7) 0.65068(5) 0.0926(4) Uani 1 1 d .
Cl2S Cl 0.76496(8) 0.28325(11) 0.68475(5) 0.1097(5) Uani 1 1 d .

loop_
_atom_site_aniso_label
_atom_site_aniso_U_11
_atom_site_aniso_U_22
_atom_site_aniso_U_33
_atom_site_aniso_U_23
_atom_site_aniso_U_13
_atom_site_aniso_U_12
Mo1 0.01245(7) 0.01552(7) 0.01606(7) 0.00529(5) 0.00174(5) 0.00156(5)
C2 0.0135(7) 0.0172(8) 0.0193(8) 0.0058(6) 0.0021(6) 0.0012(6)
B3 0.0147(9) 0.0245(10) 0.0287(10) 0.0117(8) 0.0057(8) 0.0055(7)
B4 0.0158(8) 0.0204(9) 0.0196(9) 0.0090(7) 0.0023(7) 0.0017(7)
B5 0.0130(8) 0.0186(9) 0.0202(9) 0.0056(7) 0.0020(7) -0.0006(7)
B6 0.0132(8) 0.0217(9) 0.0227(9) 0.0075(8) 0.0017(7) 0.0002(7)
B7 0.0158(9) 0.0249(10) 0.0239(10) 0.0115(8) 0.0021(7) 0.0036(7)
B8 0.0214(9) 0.0214(10) 0.0195(9) 0.0045(7) 0.0028(8) -0.0001(7)
B9 0.0142(9) 0.0310(11) 0.0276(11) 0.0131(9) -0.0016(8) 0.0015(8)
B10 0.0164(9) 0.0243(10) 0.0218(9) 0.0055(8) -0.0013(7) -0.0029(7)
B11 0.0209(10) 0.0291(11) 0.0186(9) 0.0088(8) -0.0012(8) 0.0010(8)
C01 0.0144(7) 0.0159(8) 0.0237(8) 0.0032(6) 0.0034(6) 0.0016(6)
C02 0.0171(8) 0.0222(9) 0.0262(9) 0.0070(7) 0.0041(7) 0.0036(7)
C03 0.0210(9) 0.0339(11) 0.0379(11) 0.0154(9) 0.0024(8) 0.0083(8)
C04 0.0187(9) 0.0388(12) 0.0517(14) 0.0172(11) 0.0080(9) 0.0119(8)
C05 0.0231(10) 0.0322(11) 0.0454(13) 0.0138(9) 0.0185(9) 0.0094(8)
C06 0.0219(9) 0.0240(9) 0.0290(10) 0.0084(8) 0.0085(8) 0.0045(7)
Mo2 0.01627(7) 0.01875(8) 0.01797(7) 0.00150(5) 0.00345(5) 0.00173(5)
S1 0.01462(18) 0.01859(19) 0.01649(18) 0.00518(15) 0.00350(15) 0.00441(15)
C11 0.0159(8) 0.0181(8) 0.0194(8) 0.0013(6) 0.0048(6) 0.0016(6)
C12 0.0247(9) 0.0259(9) 0.0285(10) 0.0104(8) 0.0082(8) 0.0052(7)
C13 0.0366(12) 0.0321(11) 0.0404(12) 0.0177(10) 0.0194(10) 0.0038(9)
C14 0.0269(10) 0.0305(11) 0.0437(13) 0.0042(9) 0.0186(9) -0.0007(8)
C15 0.0175(9) 0.0322(11) 0.0348(11) -0.0008(8) 0.0067(8) 0.0048(8)
C16 0.0197(9) 0.0278(10) 0.0243(9) 0.0040(7) 0.0045(7) 0.0063(7)
S2 0.0261(2) 0.0173(2) 0.0228(2) 0.00486(16) 0.00300(18) -0.00053(17)
C21 0.0256(9) 0.0285(10) 0.0193(8) 0.0043(7) 0.0010(7) -0.0081(8)
C22 0.0267(10) 0.0342(11) 0.0223(9) 0.0002(8) 0.0055(8) -0.0066(8)
C23 0.0281(11) 0.0585(16) 0.0233(10) -0.0002(10) 0.0065(8) -0.0053(10)
C24 0.0322(12) 0.076(2) 0.0243(11) 0.0110(12) 0.0014(9) -0.0228(13)
C25 0.0432(14) 0.0512(15) 0.0352(12) 0.0202(11) -0.0058(11) -0.0257(12)
C26 0.0393(13) 0.0342(12) 0.0319(11) 0.0138(9) -0.0056(9) -0.0119(10)
C31 0.0184(8) 0.0301(10) 0.0235(9) 0.0001(7) 0.0038(7) 0.0027(7)
O31 0.0306(8) 0.0461(9) 0.0240(7) 0.0068(7) 0.0074(6) 0.0050(7)
C32 0.0218(9) 0.0293(10) 0.0214(9) 0.0063(7) 0.0055(7) 0.0010(7)
O32 0.0224(7) 0.0537(11) 0.0406(9) 0.0148(8) 0.0086(7) 0.0132(7)
C33 0.0281(10) 0.0211(9) 0.0292(10) 0.0009(7) 0.0066(8) 0.0038(7)
O33 0.0287(8) 0.0332(8) 0.0505(10) -0.0006(7) 0.0083(7) 0.0125(7)
C34 0.0299(10) 0.0302(11) 0.0228(9) -0.0009(8) 0.0051(8) 0.0007(8)
O34 0.0526(11) 0.0297(8) 0.0360(9) -0.0026(7) 0.0051(8) -0.0111(8)
P1 0.01111(18) 0.0177(2) 0.0170(2) 0.00523(16) -0.00035(15) -0.00016(15)
N1 0.0115(6) 0.0197(7) 0.0178(7) 0.0048(5) 0.0008(5) -0.0006(5)
C41 0.0129(7) 0.0258(9) 0.0223(8) 0.0111(7) -0.0030(6) -0.0037(6)
C42 0.0221(9) 0.0256(9) 0.0279(10) 0.0100(8) -0.0048(8) -0.0016(7)
C43 0.0288(11) 0.0307(11) 0.0402(12) 0.0185(9) -0.0093(9) -0.0015(8)
C44 0.0255(10) 0.0493(14) 0.0409(13) 0.0317(11) -0.0058(9) -0.0046(9)
C45 0.0196(9) 0.0561(15) 0.0318(11) 0.0249(10) 0.0030(8) 0.0005(9)
C46 0.0150(8) 0.0388(11) 0.0273(10) 0.0153(8) 0.0007(7) 0.0007(8)
C51 0.0133(7) 0.0269(9) 0.0170(8) 0.0071(7) 0.0025(6) 0.0046(6)
C52 0.0141(8) 0.0389(11) 0.0278(10) 0.0120(8) 0.0019(7) 0.0032(7)
C53 0.0167(9) 0.0571(15) 0.0278(10) 0.0129(10) 0.0039(8) 0.0126(9)
C54 0.0298(11) 0.0510(14) 0.0228(9) 0.0069(9) 0.0050(8) 0.0249(10)
C55 0.0321(10) 0.0311(10) 0.0228(9) 0.0038(8) 0.0049(8) 0.0150(8)
C56 0.0200(8) 0.0258(9) 0.0189(8) 0.0044(7) 0.0030(7) 0.0061(7)
C61 0.0206(8) 0.0169(8) 0.0194(8) 0.0033(6) -0.0048(7) 0.0036(6)
C62 0.0326(11) 0.0202(9) 0.0302(10) 0.0084(8) -0.0125(8) -0.0020(8)
C63 0.0590(16) 0.0180(9) 0.0341(12) 0.0020(8) -0.0258(11) 0.0038(10)
C64 0.0700(18) 0.0308(11) 0.0241(10) -0.0060(9) -0.0153(11) 0.0257(12)
C65 0.0472(14) 0.0425(13) 0.0214(10) 0.0033(9) 0.0037(9) 0.0247(11)
C66 0.0260(9) 0.0292(10) 0.0213(9) 0.0026(7) 0.0020(7) 0.0093(8)
P2 0.00977(17) 0.01320(18) 0.01517(19) 0.00250(15) 0.00181(14) 0.00163(14)
C71 0.0120(7) 0.0165(7) 0.0171(7) 0.0039(6) 0.0027(6) 0.0021(6)
C72 0.0180(8) 0.0288(10) 0.0290(10) 0.0145(8) 0.0094(7) 0.0111(7)
C73 0.0244(9) 0.0429(12) 0.0280(10) 0.0216(9) 0.0103(8) 0.0145(9)
C74 0.0199(9) 0.0383(11) 0.0216(9) 0.0093(8) 0.0086(7) 0.0070(8)
C75 0.0178(8) 0.0253(9) 0.0232(9) 0.0029(7) 0.0054(7) 0.0074(7)
C76 0.0175(8) 0.0187(8) 0.0197(8) 0.0048(6) 0.0029(6) 0.0063(6)
C81 0.0109(7) 0.0137(7) 0.0172(7) 0.0028(6) 0.0029(6) 0.0028(5)
C82 0.0155(7) 0.0168(8) 0.0151(7) 0.0019(6) 0.0029(6) 0.0020(6)
C83 0.0192(8) 0.0185(8) 0.0186(8) 0.0054(6) 0.0050(6) 0.0017(6)
C84 0.0174(8) 0.0167(8) 0.0255(9) 0.0045(7) 0.0025(7) -0.0006(6)
C85 0.0204(8) 0.0189(8) 0.0196(8) 0.0014(7) -0.0013(7) -0.0018(7)
C86 0.0178(8) 0.0179(8) 0.0163(8) 0.0033(6) 0.0002(6) 0.0002(6)
C91 0.0122(7) 0.0145(7) 0.0207(8) 0.0031(6) 0.0046(6) 0.0022(6)
C92 0.0188(8) 0.0184(8) 0.0290(10) -0.0039(7) 0.0002(7) 0.0028(7)
C93 0.0279(10) 0.0191(9) 0.0408(12) -0.0085(8) 0.0053(9) 0.0065(8)
C94 0.0221(9) 0.0205(9) 0.0457(12) 0.0049(8) 0.0114(9) 0.0097(7)
C95 0.0151(8) 0.0301(10) 0.0290(10) 0.0091(8) 0.0046(7) 0.0084(7)
C96 0.0144(8) 0.0244(9) 0.0203(8) 0.0035(7) 0.0034(6) 0.0055(6)
C1S 0.0517(19) 0.085(3) 0.065(2) -0.0239(19) 0.0244(17) -0.0020(17)
Cl1S 0.1797(13) 0.0715(6) 0.0451(4) 0.0107(4) 0.0127(6) 0.0803(7)
Cl2S 0.0378(4) 0.2028(14) 0.0591(5) -0.0549(7) 0.0203(4) -0.0029(6)

loop_
_atom_type_symbol
_atom_type_description
_atom_type_scat_dispersion_real
_atom_type_scat_dispersion_imag
_atom_type_scat_source
C C 0.0033 0.0016 'International Tables Vol C Tables 4.2.6.8 and 6.1.1.4'
H H 0.0000 0.0000 'International Tables Vol C Tables 4.2.6.8 and 6.1.1.4'
B B 0.0013 0.0007 'International Tables Vol C Tables 4.2.6.8 and 6.1.1.4'
N N 0.0061 0.0033 'International Tables Vol C Tables 4.2.6.8 and 6.1.1.4'
O O 0.0106 0.0060 'International Tables Vol C Tables 4.2.6.8 and 6.1.1.4'
P P 0.1023 0.0942 'International Tables Vol C Tables 4.2.6.8 and 6.1.1.4'
S S 0.1246 0.1234 'International Tables Vol C Tables 4.2.6.8 and 6.1.1.4'
Mo Mo -1.6832 0.6857 'International Tables Vol C Tables 4.2.6.8 and 6.1.1.4'
Cl Cl 0.1484 0.1585 'International Tables Vol C Tables 4.2.6.8 and 6.1.1.4'

loop_
_geom_angle_atom_site_label_1
_geom_angle_atom_site_label_2
_geom_angle_atom_site_label_3
_geom_angle
C2 Mo1 B3 111.86(8)
C2 Mo1 B4 42.92(7)
B3 Mo1 B4 85.68(8)
C2 Mo1 B6 81.16(7)
B3 Mo1 B6 45.61(8)
B4 Mo1 B6 84.21(7)
C2 Mo1 B7 81.78(7)
B3 Mo1 B7 45.50(8)
B4 Mo1 B7 43.07(7)
B6 Mo1 B7 68.35(7)
C2 Mo1 B5 42.39(7)
B3 Mo1 B5 85.38(8)
B4 Mo1 B5 68.34(7)
B6 Mo1 B5 42.65(7)
B7 Mo1 B5 84.07(7)
C2 Mo1 S2 114.80(5)
B3 Mo1 S2 99.93(6)
B4 Mo1 S2 87.99(5)
B6 Mo1 S2 145.07(5)
B7 Mo1 S2 82.84(6)
B5 Mo1 S2 155.39(5)
C2 Mo1 S1 110.00(5)
B3 Mo1 S1 108.98(6)
B4 Mo1 S1 152.86(5)
B6 Mo1 S1 90.09(5)
B7 Mo1 S1 154.03(5)
B5 Mo1 S1 89.64(5)
S2 Mo1 S1 110.81(2)
C2 Mo1 Mo2 134.21(5)
B3 Mo1 Mo2 113.90(7)
B4 Mo1 Mo2 139.82(5)
B6 Mo1 Mo2 134.91(5)
B7 Mo1 Mo2 131.80(6)
B5 Mo1 Mo2 143.54(5)
S2 Mo1 Mo2 55.352(15)
S1 Mo1 Mo2 55.511(17)
C01 C2 B5 121.41(15)
C01 C2 B4 126.04(15)
B5 C2 B4 109.42(14)
C01 C2 B8 116.64(15)
B5 C2 B8 67.58(12)
B4 C2 B8 66.33(12)
C01 C2 Mo1 123.57(13)
B5 C2 Mo1 80.43(10)
B4 C2 Mo1 79.51(10)
B8 C2 Mo1 119.78(12)
B7 B3 B6 99.92(15)
B7 B3 B9 61.90(13)
B6 B3 B9 61.79(13)
B7 B3 Mo1 76.73(10)
B6 B3 Mo1 76.59(10)
B9 B3 Mo1 111.81(13)
C2 B4 B7 117.88(15)
C2 B4 B11 107.52(14)
B7 B4 B11 60.09(12)
C2 B4 B8 56.93(11)
B7 B4 B8 108.45(15)
B11 B4 B8 58.07(12)
C2 B4 Mo1 57.57(9)
B7 B4 Mo1 68.65(10)
B11 B4 Mo1 107.02(12)
B8 B4 Mo1 98.91(11)
C2 B5 B6 117.71(15)
C2 B5 B10 107.63(14)
B6 B5 B10 60.98(12)
C2 B5 B8 56.54(11)
B6 B5 B8 108.48(14)
B10 B5 B8 58.00(12)
C2 B5 Mo1 57.18(9)
B6 B5 Mo1 68.26(10)
B10 B5 Mo1 106.93(12)
B8 B5 Mo1 97.58(11)
B5 B6 B3 121.21(15)
B5 B6 B10 60.90(12)
B3 B6 B10 111.96(15)
B5 B6 B9 109.29(15)
B3 B6 B9 59.36(13)
B10 B6 B9 58.56(13)
B5 B6 Mo1 69.09(9)
B3 B6 Mo1 57.79(9)
B10 B6 Mo1 107.43(11)
B9 B6 Mo1 97.87(11)
B3 B7 B4 120.49(15)
B3 B7 B11 112.14(15)
B4 B7 B11 61.41(12)
B3 B7 B9 59.38(13)
B4 B7 B9 109.20(16)
B11 B7 B9 58.60(13)
B3 B7 Mo1 57.77(9)
B4 B7 Mo1 68.29(9)
B11 B7 Mo1 107.58(12)
B9 B7 Mo1 97.76(11)
C2 B8 B11 109.77(15)
C2 B8 B10 108.66(15)
B11 B8 B10 60.18(13)
C2 B8 B4 56.74(11)
B11 B8 B4 60.86(12)
B10 B8 B4 104.49(15)
C2 B8 B5 55.88(11)
B11 B8 B5 103.90(15)
B10 B8 B5 59.83(12)
B4 B8 B5 95.13(14)
B11 B9 B10 60.07(13)
B11 B9 B3 112.76(15)
B10 B9 B3 113.11(15)
B11 B9 B6 104.33(15)
B10 B9 B6 60.36(12)
B3 B9 B6 58.85(12)
B11 B9 B7 59.95(12)
B10 B9 B7 104.12(15)
B3 B9 B7 58.72(12)
B6 B9 B7 95.91(14)
B8 B10 B11 59.79(12)
B8 B10 B9 112.14(15)
B11 B10 B9 59.85(13)
B8 B10 B5 62.17(12)
B11 B10 B5 105.34(14)
B9 B10 B5 109.07(15)
B8 B10 B6 109.55(14)
B11 B10 B6 104.70(15)
B9 B10 B6 61.08(13)
B5 B10 B6 58.12(11)
B8 B11 B9 112.54(15)
B8 B11 B10 60.03(12)
B9 B11 B10 60.08(13)
B8 B11 B7 109.60(15)
B9 B11 B7 61.45(13)
B10 B11 B7 105.23(15)
B8 B11 B4 61.07(12)
B9 B11 B4 109.15(15)
B10 B11 B4 104.54(14)
B7 B11 B4 58.50(12)
C02 C01 C06 118.61(17)
C02 C01 C2 119.91(16)
C06 C01 C2 121.47(17)
C03 C02 C01 120.98(18)
C02 C03 C04 119.8(2)
C05 C04 C03 119.70(19)
C06 C05 C04 120.58(19)
C05 C06 C01 120.36(19)
C32 Mo2 C31 88.59(8)
C32 Mo2 C34 88.29(9)
C31 Mo2 C34 93.12(8)
C32 Mo2 C33 178.38(8)
C31 Mo2 C33 89.79(8)
C34 Mo2 C33 91.70(9)
C32 Mo2 S2 96.26(6)
C31 Mo2 S2 169.67(6)
C34 Mo2 S2 77.97(6)
C33 Mo2 S2 85.32(6)
C32 Mo2 S1 86.52(6)
C31 Mo2 S1 81.56(6)
C34 Mo2 S1 172.65(6)
C33 Mo2 S1 93.34(6)
S2 Mo2 S1 107.770(19)
C32 Mo2 Mo1 94.32(6)
C31 Mo2 Mo1 134.97(6)
C34 Mo2 Mo1 131.85(6)
C33 Mo2 Mo1 86.89(6)
S2 Mo2 Mo1 53.924(18)
S1 Mo2 Mo1 53.896(14)
C11 S1 Mo1 120.38(6)
C11 S1 Mo2 113.91(6)
Mo1 S1 Mo2 70.594(16)
C16 C11 C12 119.99(17)
C16 C11 S1 124.48(15)
C12 C11 S1 115.52(14)
C13 C12 C11 120.1(2)
C14 C13 C12 119.9(2)
C13 C14 C15 120.2(2)
C14 C15 C16 120.5(2)
C11 C16 C15 119.34(19)
C21 S2 Mo1 116.62(7)
C21 S2 Mo2 111.60(7)
Mo1 S2 Mo2 70.724(17)
C22 C21 C26 120.0(2)
C22 C21 S2 124.10(16)
C26 C21 S2 115.93(19)
C21 C22 C23 120.1(2)
C24 C23 C22 119.9(3)
C25 C24 C23 120.2(2)
C24 C25 C26 120.5(2)
C25 C26 C21 119.4(3)
O31 C31 Mo2 179.48(19)
O32 C32 Mo2 176.46(18)
O33 C33 Mo2 178.7(2)
O34 C34 Mo2 177.04(19)
N1 P1 C51 109.78(9)
N1 P1 C41 114.49(8)
C51 P1 C41 109.01(9)
N1 P1 C61 107.92(9)
C51 P1 C61 106.13(8)
C41 P1 C61 109.17(9)
P2 N1 P1 135.09(10)
C42 C41 C46 119.93(18)
C42 C41 P1 118.44(15)
C46 C41 P1 121.26(16)
C43 C42 C41 119.6(2)
C44 C43 C42 120.2(2)
C45 C44 C43 120.6(2)
C44 C45 C46 119.7(2)
C45 C46 C41 120.0(2)
C56 C51 C52 119.92(18)
C56 C51 P1 119.43(14)
C52 C51 P1 120.56(15)
C53 C52 C51 119.6(2)
C54 C53 C52 120.2(2)
C53 C54 C55 120.46(19)
C54 C55 C56 119.8(2)
C55 C56 C51 120.00(19)
C66 C61 C62 120.21(19)
C66 C61 P1 117.96(14)
C62 C61 P1 121.65(16)
C63 C62 C61 119.3(2)
C64 C63 C62 120.4(2)
C65 C64 C63 120.4(2)
C64 C65 C66 120.1(2)
C61 C66 C65 119.7(2)
N1 P2 C91 111.65(8)
N1 P2 C81 107.51(8)
C91 P2 C81 106.55(8)
N1 P2 C71 114.13(8)
C91 P2 C71 110.28(8)
C81 P2 C71 106.26(8)
C72 C71 C76 119.63(16)
C72 C71 P2 125.09(14)
C76 C71 P2 115.24(13)
C71 C72 C73 119.62(17)
C74 C73 C72 120.46(18)
C73 C74 C75 119.89(18)
C76 C75 C74 120.23(17)
C75 C76 C71 120.15(17)
C86 C81 C82 120.12(16)
C86 C81 P2 121.05(13)
C82 C81 P2 118.82(13)
C83 C82 C81 119.77(16)
C82 C83 C84 120.03(17)
C85 C84 C83 120.42(17)
C84 C85 C86 119.73(17)
C85 C86 C81 119.92(16)
C92 C91 C96 120.06(16)
C92 C91 P2 119.35(14)
C96 C91 P2 120.42(13)
C93 C92 C91 119.63(18)
C94 C93 C92 119.94(19)
C93 C94 C95 120.61(18)
C96 C95 C94 120.00(18)
C95 C96 C91 119.76(18)
Cl2S C1S Cl1S 112.3(2)

loop_
_geom_bond_atom_site_label_1
_geom_bond_atom_site_label_2
_geom_bond_distance
Mo1 C2 2.0537(18)
Mo1 B3 2.084(2)
Mo1 B4 2.392(2)
Mo1 B6 2.396(2)
Mo1 B7 2.398(2)
Mo1 B5 2.410(2)
Mo1 S2 2.4338(7)
Mo1 S1 2.4349(6)
Mo1 Mo2 2.8424(6)
C2 C01 1.490(2)
C2 B5 1.648(3)
C2 B4 1.657(3)
C2 B8 1.660(3)
B3 B7 1.758(3)
B3 B6 1.760(3)
B3 B9 1.770(3)
B4 B7 1.758(3)
B4 B11 1.811(3)
B4 B8 1.815(3)
B5 B6 1.748(3)
B5 B10 1.798(3)
B5 B8 1.840(3)
B6 B10 1.800(3)
B6 B9 1.813(3)
B7 B11 1.788(3)
B7 B9 1.814(3)
B8 B11 1.760(3)
B8 B10 1.764(3)
B9 B11 1.763(3)
B9 B10 1.767(3)
B10 B11 1.767(3)
C01 C02 1.397(3)
C01 C06 1.401(3)
C02 C03 1.391(3)
C03 C04 1.393(3)
C04 C05 1.388(3)
C05 C06 1.387(3)
Mo2 C32 2.038(2)
Mo2 C31 2.047(2)
Mo2 C34 2.059(2)
Mo2 C33 2.063(2)
Mo2 S2 2.4772(7)
Mo2 S1 2.4839(7)
S1 C11 1.7878(18)
C11 C16 1.386(3)
C11 C12 1.393(3)
C12 C13 1.389(3)
C13 C14 1.375(3)
C14 C15 1.388(3)
C15 C16 1.390(3)
S2 C21 1.785(2)
C21 C22 1.382(3)
C21 C26 1.398(3)
C22 C23 1.393(3)
C23 C24 1.389(4)
C24 C25 1.373(5)
C25 C26 1.392(4)
C31 O31 1.140(3)
C32 O32 1.134(3)
C33 O33 1.129(3)
C34 O34 1.128(3)
P1 N1 1.5862(15)
P1 C51 1.7973(19)
P1 C41 1.8000(19)
P1 C61 1.8008(19)
N1 P2 1.5858(15)
C41 C42 1.398(3)
C41 C46 1.398(3)
C42 C43 1.390(3)
C43 C44 1.386(4)
C44 C45 1.384(4)
C45 C46 1.393(3)
C51 C56 1.391(3)
C51 C52 1.401(3)
C52 C53 1.386(3)
C53 C54 1.384(4)
C54 C55 1.386(3)
C55 C56 1.391(3)
C61 C66 1.391(3)
C61 C62 1.399(3)
C62 C63 1.392(3)
C63 C64 1.383(4)
C64 C65 1.380(4)
C65 C66 1.395(3)
P2 C91 1.7883(17)
P2 C81 1.7990(17)
P2 C71 1.7992(18)
C71 C72 1.391(2)
C71 C76 1.397(2)
C72 C73 1.397(3)
C73 C74 1.380(3)
C74 C75 1.388(3)
C75 C76 1.383(3)
C81 C86 1.397(2)
C81 C82 1.399(2)
C82 C83 1.386(2)
C83 C84 1.397(3)
C84 C85 1.390(3)
C85 C86 1.393(2)
C91 C92 1.396(3)
C91 C96 1.401(2)
C92 C93 1.392(3)
C93 C94 1.385(3)
C94 C95 1.388(3)
C95 C96 1.384(3)
C1S Cl2S 1.722(3)
C1S Cl1S 1.791(4)
